data_4083800
loop_
_publ_author_name
'Patra, Sanjib K.'
'Bera, Jitendra K.'

_publ_section_title
;
 Axial Interaction of the [Ru2(CO)4]2+Core with the Aryl C&#x2212;H
 Bond:&#x00A0; Route to Cyclometalated Compounds Involving a
 Metal&#x2212;Metal-Bonded Diruthenium Unit
;
_journal_issue 26
_journal_name_full Organometallics
_journal_page_first 6054
_journal_paper_doi 10.1021/om060774+
_journal_volume 25
_journal_year 2006
_chemical_formula_moiety '(C28 H15 N4 O4 Ru2 S2), (B F4)'
_chemical_formula_sum 'C28 H15 B F4 N4 O4 Ru2 S2'
_chemical_formula_weight 824.51
_chemical_name_systematic
; 
 ? 
;
_space_group_IT_number 14
_symmetry_cell_setting monoclinic
_symmetry_space_group_name_Hall '-P 2ybc'
_symmetry_space_group_name_H-M 'P 1 21/c 1'
_atom_sites_solution_hydrogens geom
_atom_sites_solution_primary direct
_atom_sites_solution_secondary difmap
_audit_creation_method SHELXL-97
_cell_angle_alpha 90.00
_cell_angle_beta 106.961(2)
_cell_angle_gamma 90.00
_cell_formula_units_Z 4
_cell_length_a 10.9954(14)
_cell_length_b 20.666(3)
_cell_length_c 15.687(2)
_cell_measurement_temperature 100(2)
_cell_volume 3409.5(8)
_computing_cell_refinement 'Bruker SAINT'
_computing_data_collection 'Bruker APEX'
_computing_data_reduction 'Bruker SAINT'
_computing_molecular_graphics ORTEP
_computing_publication_material ciftab
_computing_structure_refinement 'SHELXL-97 (Sheldrick, 1997)'
_computing_structure_solution 'SHELXS-97 (Sheldrick, 1990)'
_diffrn_ambient_temperature 100(2)
_diffrn_measured_fraction_theta_full 0.995
_diffrn_measured_fraction_theta_max 0.995
_diffrn_measurement_device_type 'Bruker SMART APEX'
_diffrn_measurement_method 'omega scans'
_diffrn_radiation_monochromator graphite
_diffrn_radiation_source 'fine-focus sealed tube'
_diffrn_radiation_type MoK\a
_diffrn_radiation_wavelength 0.71073
_diffrn_reflns_av_R_equivalents 0.0711
_diffrn_reflns_av_sigmaI/netI 0.0973
_diffrn_reflns_limit_h_max 8
_diffrn_reflns_limit_h_min -13
_diffrn_reflns_limit_k_max 25
_diffrn_reflns_limit_k_min -23
_diffrn_reflns_limit_l_max 18
_diffrn_reflns_limit_l_min -19
_diffrn_reflns_number 18812
_diffrn_reflns_theta_full 26.37
_diffrn_reflns_theta_max 26.37
_diffrn_reflns_theta_min 2.17
_exptl_absorpt_coefficient_mu 1.067
_exptl_absorpt_correction_T_max 0.8149
_exptl_absorpt_correction_T_min 0.8149
_exptl_absorpt_correction_type multi-scan
_exptl_absorpt_process_details SADABS
_exptl_crystal_colour red
_exptl_crystal_density_diffrn 1.606
_exptl_crystal_density_method 'not measured'
_exptl_crystal_description block
_exptl_crystal_F_000 1616
_exptl_crystal_size_max 0.20
_exptl_crystal_size_mid 0.20
_exptl_crystal_size_min 0.20
_refine_diff_density_max 1.877
_refine_diff_density_min -1.468
_refine_diff_density_rms 0.199
_refine_ls_extinction_method none
_refine_ls_goodness_of_fit_ref 0.961
_refine_ls_hydrogen_treatment constr
_refine_ls_matrix_type full
_refine_ls_number_parameters 401
_refine_ls_number_reflns 6945
_refine_ls_number_restraints 0
_refine_ls_restrained_S_all 0.961
_refine_ls_R_factor_all 0.0924
_refine_ls_R_factor_gt 0.0610
_refine_ls_shift/su_max 0.000
_refine_ls_shift/su_mean 0.000
_refine_ls_structure_factor_coef Fsqd
_refine_ls_weighting_details 'calc w=1/[\s^2^(Fo^2^)+(0.0889P)^2^+0.0000P] where P=(Fo^2^+2Fc^2^)/3'
_refine_ls_weighting_scheme calc
_refine_ls_wR_factor_gt 0.1411
_refine_ls_wR_factor_ref 0.1543
_reflns_number_gt 4689
_reflns_number_total 6945
_reflns_threshold_expression >2sigma(I)
_cod_data_source_file om060774%2Bsi20060920_061710.cif
_cod_data_source_block compound3
_cod_depositor_comments
;
The following automatic conversions were performed:

'_symmetry_cell_setting' value 'Monoclinic' changed to 'monoclinic'
according to
/usr/data/users/saulius/automatic-downloads/retrospective/ACS/lib/dictionaries/cif_core.dic
dictionary named 'cif_core.dic' version 2.4.2 from 2011-04-26.

Automatic conversion script
Id: cif_fix_values 2281 2013-09-26 08:29:07Z andrius 

The following automatic conversions were performed:

'_refine_ls_hydrogen_treatment' value 'constrained' was replaced with
the value 'constr' as specified in the replacement file
'src/cod-tools/trunk/data/replacement-values/replacement_values.lst'.

Automatic conversion script
Id: cif_fix_values 5376 2017-05-30 11:51:03Z andrius 
;
_cod_original_sg_symbol_H-M 'P 21/c'
_cod_database_code 4083800

loop_
_symmetry_equiv_pos_as_xyz
'x, y, z'
'-x, y+1/2, -z+1/2'
'-x, -y, -z'
'x, -y-1/2, z-1/2'

loop_
_atom_site_label
_atom_site_type_symbol
_atom_site_fract_x
_atom_site_fract_y
_atom_site_fract_z
_atom_site_U_iso_or_equiv
_atom_site_adp_type
_atom_site_occupancy
_atom_site_symmetry_multiplicity
_atom_site_calc_flag
_atom_site_refinement_flags
Ru2 Ru -0.05281(5) 0.32378(2) -0.21239(3) 0.01496(15) Uani 1 1 d .
Ru1 Ru -0.12487(5) 0.21842(2) -0.31593(3) 0.01389(15) Uani 1 1 d .
S1 S -0.2010(2) 0.51465(9) -0.14226(16) 0.0438(6) Uani 1 1 d .
S2 S -0.22215(17) 0.14188(8) -0.44880(11) 0.0232(4) Uani 1 1 d .
O3 O -0.0317(5) 0.2587(2) -0.0374(3) 0.0338(12) Uani 1 1 d .
O4 O 0.2317(4) 0.3163(2) -0.1694(3) 0.0330(12) Uani 1 1 d .
O1 O -0.0149(5) 0.1341(2) -0.1553(3) 0.0308(12) Uani 1 1 d .
O2 O 0.1339(5) 0.2150(3) -0.3449(3) 0.0351(13) Uani 1 1 d .
N1 N -0.3066(5) 0.2298(2) -0.2887(3) 0.0167(11) Uani 1 1 d .
N2 N -0.2558(5) 0.3347(2) -0.2384(3) 0.0169(11) Uani 1 1 d .
N4 N -0.0762(5) 0.3720(2) -0.3404(3) 0.0189(12) Uani 1 1 d .
N3 N -0.2012(5) 0.2886(2) -0.4209(3) 0.0135(11) Uiso 1 1 d .
C3 C -0.0407(6) 0.2835(3) -0.1050(5) 0.0231(15) Uani 1 1 d .
C4 C 0.1230(7) 0.3193(3) -0.1862(4) 0.0218(15) Uani 1 1 d .
C1 C -0.0567(6) 0.1642(3) -0.2174(5) 0.0202(14) Uani 1 1 d .
C2 C 0.0334(7) 0.2163(3) -0.3346(4) 0.0223(15) Uani 1 1 d .
C11 C -0.3890(6) 0.1814(3) -0.3060(4) 0.0193(14) Uani 1 1 d .
H11 H -0.3593 0.1399 -0.3168 0.023 Uiso 1 1 calc R
C12 C -0.5195(6) 0.1875(3) -0.3094(4) 0.0213(15) Uani 1 1 d .
H12 H -0.5749 0.1512 -0.3211 0.026 Uiso 1 1 calc R
C13 C -0.5613(6) 0.2469(3) -0.2952(4) 0.0246(15) Uani 1 1 d .
H13 H -0.6487 0.2535 -0.3006 0.030 Uiso 1 1 calc R
C14 C -0.4749(6) 0.2993(3) -0.2725(4) 0.0208(14) Uani 1 1 d .
C15 C -0.3461(6) 0.2883(3) -0.2662(4) 0.0191(14) Uani 1 1 d .
C16 C -0.5111(7) 0.3626(3) -0.2523(5) 0.0295(17) Uani 1 1 d .
H16 H -0.5975 0.3723 -0.2576 0.035 Uiso 1 1 calc R
C17 C -0.4196(7) 0.4083(3) -0.2253(5) 0.0310(17) Uani 1 1 d .
H17 H -0.4423 0.4510 -0.2136 0.037 Uiso 1 1 calc R
C18 C -0.2917(6) 0.3932(3) -0.2147(4) 0.0208(14) Uani 1 1 d .
C19 C -0.1875(7) 0.4359(3) -0.1771(5) 0.0237(15) Uani 1 1 d .
C20 C -0.0638(7) 0.4165(3) -0.1603(5) 0.0243(15) Uani 1 1 d .
C21 C 0.0229(7) 0.4666(4) -0.1190(5) 0.0315(17) Uani 1 1 d .
H21 H 0.1128 0.4622 -0.1011 0.038 Uiso 1 1 calc R
C22 C -0.0402(8) 0.5219(4) -0.1086(6) 0.044(2) Uani 1 1 d .
H22 H 0.0023 0.5608 -0.0847 0.053 Uiso 1 1 calc R
C31 C -0.0259(7) 0.4308(3) -0.3390(4) 0.0239(15) Uani 1 1 d .
H31 H 0.0366 0.4443 -0.2863 0.029 Uiso 1 1 calc R
C32 C -0.0601(8) 0.4737(3) -0.4113(5) 0.0315(18) Uani 1 1 d .
H32 H -0.0205 0.5149 -0.4071 0.038 Uiso 1 1 calc R
C33 C -0.1498(7) 0.4562(3) -0.4867(5) 0.0281(16) Uani 1 1 d .
H33 H -0.1774 0.4855 -0.5351 0.034 Uiso 1 1 calc R
C34 C -0.2018(7) 0.3931(3) -0.4921(4) 0.0226(15) Uani 1 1 d .
C35 C -0.1599(6) 0.3512(3) -0.4189(4) 0.0152(13) Uani 1 1 d .
C36 C -0.2950(7) 0.3706(3) -0.5669(5) 0.0283(16) Uani 1 1 d .
H36 H -0.3266 0.3981 -0.6169 0.034 Uiso 1 1 calc R
C37 C -0.3405(7) 0.3099(3) -0.5687(5) 0.0268(16) Uani 1 1 d .
H37 H -0.4066 0.2951 -0.6186 0.032 Uiso 1 1 calc R
C38 C -0.2890(6) 0.2689(3) -0.4961(4) 0.0205(14) Uani 1 1 d .
C39 C -0.3307(6) 0.2011(3) -0.4997(4) 0.0196(14) Uani 1 1 d .
C40 C -0.4482(7) 0.1762(4) -0.5332(5) 0.0324(18) Uani 1 1 d .
H40 H -0.5200 0.2013 -0.5641 0.039 Uiso 1 1 calc R
C41 C -0.4541(8) 0.1092(4) -0.5178(5) 0.038(2) Uani 1 1 d .
H41 H -0.5298 0.0843 -0.5373 0.046 Uiso 1 1 calc R
C42 C -0.3413(8) 0.0847(3) -0.4727(5) 0.0338(18) Uani 1 1 d .
H42 H -0.3281 0.0405 -0.4557 0.041 Uiso 1 1 calc R
F11 F -0.4093(4) 0.0357(2) -0.2656(4) 0.0525(14) Uani 1 1 d .
F12 F -0.2044(4) 0.04679(19) -0.2617(3) 0.0436(12) Uani 1 1 d .
F13 F -0.2623(5) -0.0321(2) -0.1811(3) 0.0522(13) Uani 1 1 d .
F14 F -0.3152(5) -0.03955(19) -0.3302(3) 0.0406(11) Uani 1 1 d .
B1 B -0.2968(8) 0.0033(4) -0.2597(5) 0.0249(18) Uani 1 1 d .

loop_
_atom_site_aniso_label
_atom_site_aniso_U_11
_atom_site_aniso_U_22
_atom_site_aniso_U_33
_atom_site_aniso_U_23
_atom_site_aniso_U_13
_atom_site_aniso_U_12
Ru2 0.0172(3) 0.0191(3) 0.0127(3) -0.0024(2) 0.0108(2) -0.0036(2)
Ru1 0.0173(3) 0.0157(3) 0.0124(3) -0.00024(19) 0.0102(2) -0.0010(2)
S1 0.0465(13) 0.0262(10) 0.0668(16) -0.0194(10) 0.0293(12) -0.0082(9)
S2 0.0306(10) 0.0213(8) 0.0214(9) -0.0036(7) 0.0132(7) -0.0018(7)
O3 0.039(3) 0.048(3) 0.019(3) 0.006(2) 0.015(2) -0.002(3)
O4 0.014(3) 0.043(3) 0.041(3) 0.001(2) 0.006(2) -0.005(2)
O1 0.047(3) 0.025(3) 0.017(3) 0.010(2) 0.004(2) -0.003(2)
O2 0.022(3) 0.052(3) 0.037(3) -0.005(2) 0.016(2) -0.001(3)
N1 0.019(3) 0.019(3) 0.015(3) 0.003(2) 0.011(2) 0.002(2)
N2 0.023(3) 0.018(3) 0.015(3) 0.002(2) 0.014(2) -0.003(2)
N4 0.021(3) 0.023(3) 0.017(3) -0.003(2) 0.011(2) -0.006(2)
C3 0.021(4) 0.030(4) 0.023(4) -0.008(3) 0.015(3) -0.004(3)
C4 0.032(4) 0.024(3) 0.011(3) -0.002(3) 0.010(3) -0.008(3)
C1 0.017(3) 0.017(3) 0.032(4) -0.010(3) 0.016(3) -0.008(3)
C2 0.032(4) 0.029(4) 0.003(3) -0.001(3) 0.002(3) 0.003(3)
C11 0.026(4) 0.017(3) 0.015(3) -0.004(2) 0.007(3) -0.006(3)
C12 0.020(3) 0.024(3) 0.026(4) -0.002(3) 0.016(3) -0.009(3)
C13 0.019(3) 0.029(4) 0.028(4) -0.002(3) 0.011(3) -0.004(3)
C14 0.020(3) 0.021(3) 0.026(4) -0.003(3) 0.014(3) 0.001(3)
C15 0.026(4) 0.020(3) 0.013(3) 0.002(2) 0.009(3) 0.001(3)
C16 0.024(4) 0.023(4) 0.045(5) 0.000(3) 0.016(3) 0.004(3)
C17 0.037(4) 0.017(3) 0.045(5) -0.001(3) 0.021(4) 0.009(3)
C18 0.026(4) 0.019(3) 0.020(3) -0.002(3) 0.011(3) 0.004(3)
C19 0.030(4) 0.016(3) 0.031(4) -0.005(3) 0.018(3) -0.002(3)
C20 0.031(4) 0.019(3) 0.028(4) -0.002(3) 0.015(3) -0.004(3)
C21 0.028(4) 0.037(4) 0.038(4) -0.007(3) 0.023(3) -0.010(3)
C22 0.060(6) 0.035(4) 0.049(5) -0.027(4) 0.033(5) -0.024(4)
C31 0.041(4) 0.020(3) 0.018(3) -0.004(3) 0.019(3) -0.012(3)
C32 0.052(5) 0.020(3) 0.030(4) 0.002(3) 0.024(4) -0.008(3)
C33 0.041(4) 0.023(4) 0.027(4) 0.007(3) 0.020(3) 0.000(3)
C34 0.030(4) 0.022(3) 0.023(4) -0.001(3) 0.019(3) 0.001(3)
C35 0.014(3) 0.020(3) 0.016(3) 0.004(2) 0.011(3) 0.007(3)
C36 0.033(4) 0.034(4) 0.022(4) 0.005(3) 0.015(3) 0.003(3)
C37 0.032(4) 0.029(4) 0.019(4) 0.003(3) 0.008(3) 0.004(3)
C38 0.023(3) 0.025(3) 0.017(3) -0.003(3) 0.013(3) 0.001(3)
C39 0.027(4) 0.025(3) 0.005(3) 0.002(2) 0.002(3) 0.003(3)
C40 0.036(4) 0.042(4) 0.015(4) -0.001(3) 0.000(3) -0.013(4)
C41 0.038(5) 0.041(4) 0.033(5) -0.011(4) 0.007(4) -0.020(4)
C42 0.048(5) 0.027(4) 0.030(4) -0.011(3) 0.017(4) -0.015(4)
F11 0.040(3) 0.021(2) 0.109(4) 0.000(2) 0.041(3) 0.000(2)
F12 0.037(3) 0.027(2) 0.073(3) -0.007(2) 0.025(2) -0.013(2)
F13 0.070(3) 0.052(3) 0.031(3) 0.002(2) 0.009(2) -0.018(3)
F14 0.064(3) 0.027(2) 0.039(3) -0.0104(19) 0.027(2) -0.012(2)
B1 0.030(4) 0.024(4) 0.021(4) -0.005(3) 0.009(4) -0.007(4)

loop_
_atom_type_symbol
_atom_type_description
_atom_type_scat_dispersion_real
_atom_type_scat_dispersion_imag
_atom_type_scat_source
C C 0.0033 0.0016 'International Tables Vol C Tables 4.2.6.8 and 6.1.1.4'
H H 0.0000 0.0000 'International Tables Vol C Tables 4.2.6.8 and 6.1.1.4'
B B 0.0013 0.0007 'International Tables Vol C Tables 4.2.6.8 and 6.1.1.4'
F F 0.0171 0.0103 'International Tables Vol C Tables 4.2.6.8 and 6.1.1.4'
N N 0.0061 0.0033 'International Tables Vol C Tables 4.2.6.8 and 6.1.1.4'
O O 0.0106 0.0060 'International Tables Vol C Tables 4.2.6.8 and 6.1.1.4'
Ru Ru -1.2594 0.8363 'International Tables Vol C Tables 4.2.6.8 and 6.1.1.4'
S S 0.1246 0.1234 'International Tables Vol C Tables 4.2.6.8 and 6.1.1.4'

loop_
_geom_angle_atom_site_label_1
_geom_angle_atom_site_label_2
_geom_angle_atom_site_label_3
_geom_angle
C3 Ru2 C4 89.0(3)
C3 Ru2 C20 93.1(3)
C4 Ru2 C20 97.7(3)
C3 Ru2 N2 90.8(2)
C4 Ru2 N2 176.4(2)
C20 Ru2 N2 78.8(2)
C3 Ru2 N4 177.5(2)
C4 Ru2 N4 93.5(2)
C20 Ru2 N4 86.4(2)
N2 Ru2 N4 86.62(19)
C3 Ru2 Ru1 96.6(2)
C4 Ru2 Ru1 101.4(2)
C20 Ru2 Ru1 158.7(2)
N2 Ru2 Ru1 82.20(13)
N4 Ru2 Ru1 83.10(13)
C2 Ru1 C1 87.0(3)
C2 Ru1 N3 93.9(2)
C1 Ru1 N3 174.6(2)
C2 Ru1 N1 174.7(2)
C1 Ru1 N1 94.1(2)
N3 Ru1 N1 84.43(19)
C2 Ru1 S2 92.6(2)
C1 Ru1 S2 105.68(19)
N3 Ru1 S2 79.61(13)
N1 Ru1 S2 92.12(14)
C2 Ru1 Ru2 89.4(2)
C1 Ru1 Ru2 90.54(18)
N3 Ru1 Ru2 84.15(13)
N1 Ru1 Ru2 85.38(13)
S2 Ru1 Ru2 163.74(4)
C22 S1 C19 90.2(4)
C42 S2 C39 90.3(4)
C42 S2 Ru1 134.8(3)
C39 S2 Ru1 90.4(2)
C11 N1 C15 118.2(5)
C11 N1 Ru1 119.4(4)
C15 N1 Ru1 121.8(4)
C15 N2 C18 118.3(5)
C15 N2 Ru2 127.3(4)
C18 N2 Ru2 114.0(4)
C31 N4 C35 117.7(5)
C31 N4 Ru2 117.6(4)
C35 N4 Ru2 123.3(4)
C38 N3 C35 116.8(5)
C38 N3 Ru1 118.8(4)
C35 N3 Ru1 124.2(4)
O3 C3 Ru2 179.1(7)
O4 C4 Ru2 179.4(6)
O1 C1 Ru1 176.6(6)
O2 C2 Ru1 178.9(6)
N1 C11 C12 124.1(6)
C13 C12 C11 117.5(6)
C12 C13 C14 120.0(6)
C15 C14 C13 118.8(6)
C15 C14 C16 118.1(6)
C13 C14 C16 123.0(6)
N2 C15 N1 116.8(6)
N2 C15 C14 122.4(5)
N1 C15 C14 120.9(6)
C17 C16 C14 118.5(6)
C16 C17 C18 120.6(6)
N2 C18 C17 121.8(6)
N2 C18 C19 113.7(6)
C17 C18 C19 124.5(6)
C20 C19 C18 122.0(6)
C20 C19 S1 112.7(5)
C18 C19 S1 125.2(5)
C19 C20 C21 111.6(6)
C19 C20 Ru2 111.1(5)
C21 C20 Ru2 137.0(5)
C22 C21 C20 111.4(7)
C21 C22 S1 114.0(6)
N4 C31 C32 123.5(6)
C33 C32 C31 119.5(6)
C32 C33 C34 118.6(6)
C36 C34 C35 117.9(6)
C36 C34 C33 122.9(6)
C35 C34 C33 119.2(6)
N3 C35 N4 116.5(5)
N3 C35 C34 122.5(5)
N4 C35 C34 121.0(6)
C37 C36 C34 120.4(6)
C36 C37 C38 119.1(6)
N3 C38 C37 123.1(6)
N3 C38 C39 117.1(6)
C37 C38 C39 119.9(6)
C40 C39 C38 129.2(6)
C40 C39 S2 111.3(5)
C38 C39 S2 119.3(5)
C39 C40 C41 113.3(7)
C42 C41 C40 112.4(7)
C41 C42 S2 112.6(6)
F12 B1 F14 109.8(6)
F12 B1 F11 109.7(6)
F14 B1 F11 109.6(6)
F12 B1 F13 110.8(6)
F14 B1 F13 108.2(6)
F11 B1 F13 108.7(7)

loop_
_geom_bond_atom_site_label_1
_geom_bond_atom_site_label_2
_geom_bond_distance
Ru2 C3 1.849(7)
Ru2 C4 1.858(7)
Ru2 C20 2.100(6)
Ru2 N2 2.161(5)
Ru2 N4 2.188(5)
Ru2 Ru1 2.6938(7)
Ru1 C2 1.848(7)
Ru1 C1 1.879(7)
Ru1 N3 2.170(5)
Ru1 N1 2.175(5)
Ru1 S2 2.5864(17)
S1 C22 1.698(9)
S1 C19 1.736(6)
S2 C42 1.722(7)
S2 C39 1.733(6)
O3 C3 1.155(8)
O4 C4 1.148(8)
O1 C1 1.135(8)
O2 C2 1.162(8)
N1 C11 1.324(8)
N1 C15 1.365(8)
N2 C15 1.356(8)
N2 C18 1.358(8)
N4 C31 1.332(8)
N4 C35 1.375(8)
N3 C38 1.351(8)
N3 C35 1.370(8)
C11 C12 1.425(9)
C12 C13 1.352(9)
C13 C14 1.416(9)
C14 C15 1.409(9)
C14 C16 1.429(9)
C16 C17 1.356(10)
C17 C18 1.402(9)
C18 C19 1.430(9)
C19 C20 1.368(9)
C20 C21 1.428(9)
C21 C22 1.372(11)
C31 C32 1.402(9)
C32 C33 1.351(10)
C33 C34 1.417(9)
C34 C36 1.393(10)
C34 C35 1.403(9)
C36 C37 1.348(10)
C37 C38 1.398(9)
C38 C39 1.471(9)
C39 C40 1.346(9)
C40 C41 1.410(11)
C41 C42 1.336(11)
F11 B1 1.385(9)
F12 B1 1.365(9)
F13 B1 1.387(9)
F14 B1 1.385(8)
